data_7160813
loop_
_publ_author_name
'Li, Xin'
'Zhang, Yu'
'Zhang, Yu-Ying'
'Si, Chang-Mei'
'Wang, Qiao-E'
'Wei, Bang-Guo'

_publ_section_title
;
 Synthesis of tetrahydropyrrolo[1,2-<i>a</i>]quinolinone analogues
 <i>via</i> CoCl<sub>2</sub>/AgSbF<sub>6</sub>-catalyzed cyclization of
 unactivated <i>N</i>,<i>O</i>-acetals with olefins.
;
_journal_issue 44
_journal_name_full 'Organic &amp; biomolecular chemistry'
_journal_page_first 10200
_journal_page_last 10213
_journal_paper_doi 10.1039/d5ob01374g
_journal_volume 23
_journal_year 2025
_chemical_formula_sum 'C19 H19 N O2'
_chemical_formula_weight 293.35
_space_group_crystal_system monoclinic
_space_group_IT_number 14
_space_group_name_Hall '-P 2ybc'
_space_group_name_H-M_alt 'P 1 21/c 1'
_atom_sites_solution_hydrogens geom
_audit_block_doi 10.5517/ccdc.csd.cc2mpp01
_audit_creation_method SHELXL-2018/3
_audit_update_record
;
2025-03-25 deposited with the CCDC.	2025-10-17 downloaded from the CCDC.
;
_cell_angle_alpha 90
_cell_angle_beta 95.229(17)
_cell_angle_gamma 90
_cell_formula_units_Z 4
_cell_length_a 21.821(9)
_cell_length_b 8.608(3)
_cell_length_c 8.127(4)
_cell_measurement_reflns_used 6099
_cell_measurement_temperature 293(2)
_cell_measurement_theta_max 64.7582
_cell_measurement_theta_min 4.0672
_cell_volume 1520.2(11)
_computing_structure_refinement 'SHELXL-2018/3 (Sheldrick, 2018)'
_computing_structure_solution 'SHELXT 2018/2 (Sheldrick, 2018)'
_diffrn_ambient_temperature 293(2)
_diffrn_measured_fraction_theta_full 0.990
_diffrn_measured_fraction_theta_max 0.990
_diffrn_measurement_device_type d8_venture
_diffrn_radiation_type CuK\a
_diffrn_radiation_wavelength 1.54184
_diffrn_reflns_av_R_equivalents 0.1005
_diffrn_reflns_av_unetI/netI 0.0368
_diffrn_reflns_Laue_measured_fraction_full 0.990
_diffrn_reflns_Laue_measured_fraction_max 0.990
_diffrn_reflns_limit_h_max 25
_diffrn_reflns_limit_h_min -25
_diffrn_reflns_limit_k_max 10
_diffrn_reflns_limit_k_min -10
_diffrn_reflns_limit_l_max 9
_diffrn_reflns_limit_l_min -9
_diffrn_reflns_number 28991
_diffrn_reflns_point_group_measured_fraction_full 0.990
_diffrn_reflns_point_group_measured_fraction_max 0.990
_diffrn_reflns_theta_full 65.397
_diffrn_reflns_theta_max 65.397
_diffrn_reflns_theta_min 4.069
_exptl_absorpt_coefficient_mu 0.658
_exptl_absorpt_correction_T_max 0.7526
_exptl_absorpt_correction_T_min 0.6550
_exptl_absorpt_correction_type multi-scan
_exptl_absorpt_process_details
;
 SADABS 2016/2: Krause, L., Herbst-Irmer, R., Sheldrick G.M. & Stalke D.,
 J. Appl. Cryst. 48 (2015) 3-10
;
_exptl_crystal_colour 'clear light colourless'
_exptl_crystal_density_diffrn 1.282
_exptl_crystal_description block
_exptl_crystal_F_000 624
_exptl_crystal_size_max 0.200
_exptl_crystal_size_mid 0.200
_exptl_crystal_size_min 0.150
_refine_diff_density_max 0.258
_refine_diff_density_min -0.278
_refine_diff_density_rms 0.066
_refine_ls_extinction_method none
_refine_ls_goodness_of_fit_ref 0.952
_refine_ls_hydrogen_treatment constr
_refine_ls_matrix_type full
_refine_ls_number_parameters 200
_refine_ls_number_reflns 2589
_refine_ls_number_restraints 0
_refine_ls_restrained_S_all 0.952
_refine_ls_R_factor_all 0.1160
_refine_ls_R_factor_gt 0.0924
_refine_ls_shift/su_max 0.025
_refine_ls_shift/su_mean 0.005
_refine_ls_structure_factor_coef Fsqd
_refine_ls_weighting_details 'w=1/[\s^2^(Fo^2^)+(0.1442P)^2^+3.2515P] where P=(Fo^2^+2Fc^2^)/3'
_refine_ls_weighting_scheme calc
_refine_ls_wR_factor_gt 0.2725
_refine_ls_wR_factor_ref 0.2937
_reflns_Friedel_coverage 0.000
_reflns_number_gt 1914
_reflns_number_total 2589
_reflns_threshold_expression 'I > 2\s(I)'
_cod_data_source_file d5ob01374g2.cif
_cod_data_source_block cu_20240224_lx3_151_2_0m_pl
_cod_depositor_comments 'Adding full bibliography for 7160813--7160814.cif.'
_cod_original_sg_symbol_H-M 'P 21/c'
_cod_database_code 7160813
_shelx_shelxl_version_number 2018/3
_shelx_space_group_comment
;
The symmetry employed for this shelxl refinement is uniquely defined
by the following loop, which should always be used as a source of
symmetry information in preference to the above space-group names.
They are only intended as comments.
;

loop_
_space_group_symop_operation_xyz
'x, y, z'
'-x, y+1/2, -z+1/2'
'-x, -y, -z'
'x, -y-1/2, z-1/2'

loop_
_atom_site_label
_atom_site_type_symbol
_atom_site_fract_x
_atom_site_fract_y
_atom_site_fract_z
_atom_site_U_iso_or_equiv
_atom_site_adp_type
_atom_site_occupancy
_atom_site_site_symmetry_order
_atom_site_calc_flag
_atom_site_refinement_flags_posn
_atom_site_refinement_flags_adp
_atom_site_refinement_flags_occupancy
_atom_site_disorder_assembly
_atom_site_disorder_group
O1 O 0.98187(15) -0.5393(5) 0.6978(6) 0.0947(14) Uani 1 1 d . . . . .
O1D O 0.54762(19) -0.6765(6) 0.9651(5) 0.1016(15) Uani 1 1 d . . . . .
N2 N 0.61995(16) -0.4949(5) 0.9126(5) 0.0599(10) Uani 1 1 d . . . . .
C1 C 0.5324(2) -0.5046(9) 0.7284(7) 0.0870(18) Uani 1 1 d . . . . .
H1 H 0.516143 -0.586597 0.655101 0.104 Uiso 1 1 calc R U . . .
H16 H 0.498621 -0.439131 0.755984 0.104 Uiso 1 1 calc R U . . .
C2 C 0.5793(2) -0.4111(8) 0.6488(7) 0.0848(17) Uani 1 1 d . . . . .
H14 H 0.561573 -0.314256 0.606147 0.102 Uiso 1 1 calc R U . . .
H15 H 0.594600 -0.468523 0.558308 0.102 Uiso 1 1 calc R U . . .
C3 C 0.6313(2) -0.3798(6) 0.7842(6) 0.0626(12) Uani 1 1 d . . . . .
H17 H 0.627558 -0.274387 0.827764 0.075 Uiso 1 1 calc R U . . .
C4 C 0.69517(19) -0.4043(6) 0.7325(6) 0.0630(12) Uani 1 1 d . . . . .
H12 H 0.702449 -0.331382 0.645388 0.076 Uiso 1 1 calc R U . . .
H13 H 0.698321 -0.508485 0.688672 0.076 Uiso 1 1 calc R U . . .
C5 C 0.7441(2) -0.3821(6) 0.8766(6) 0.0590(11) Uani 1 1 d . . . . .
H5 H 0.744198 -0.271436 0.905022 0.071 Uiso 1 1 calc R U . . .
C6 C 0.80815(19) -0.4208(5) 0.8300(5) 0.0566(11) Uani 1 1 d . . . . .
C7 C 0.8196(2) -0.5565(6) 0.7467(6) 0.0643(12) Uani 1 1 d . . . . .
H8 H 0.787347 -0.624937 0.718789 0.077 Uiso 1 1 calc R U . . .
C8 C 0.8778(2) -0.5927(6) 0.7040(7) 0.0720(14) Uani 1 1 d . . . . .
H7 H 0.884387 -0.684279 0.647587 0.086 Uiso 1 1 calc R U . . .
C9 C 0.9264(2) -0.4914(6) 0.7457(7) 0.0690(13) Uani 1 1 d . . . . .
C10 C 1.0332(2) -0.4393(8) 0.7321(9) 0.099(2) Uani 1 1 d . . . . .
H2 H 1.035913 -0.408775 0.846167 0.148 Uiso 1 1 calc R U . . .
H9 H 1.028302 -0.348697 0.663346 0.148 Uiso 1 1 calc R U . . .
H10 H 1.070191 -0.492910 0.710099 0.148 Uiso 1 1 calc R U . . .
C11 C 0.5656(2) -0.5715(7) 0.8814(6) 0.0707(13) Uani 1 1 d . . . . .
C12 C 0.66610(19) -0.5204(5) 1.0447(5) 0.0533(10) Uani 1 1 d . . . . .
C13 C 0.6515(2) -0.5951(6) 1.1896(6) 0.0659(12) Uani 1 1 d . . . . .
H19 H 0.611585 -0.629478 1.199348 0.079 Uiso 1 1 calc R U . . .
C14 C 0.6966(3) -0.6172(6) 1.3171(6) 0.0691(13) Uani 1 1 d . . . . .
H3 H 0.686838 -0.665766 1.413534 0.083 Uiso 1 1 calc R U . . .
C15 C 0.7559(3) -0.5682(6) 1.3036(6) 0.0731(14) Uani 1 1 d . . . . .
H4 H 0.786094 -0.583223 1.390488 0.088 Uiso 1 1 calc R U . . .
C16 C 0.7702(2) -0.4967(6) 1.1605(6) 0.0661(12) Uani 1 1 d . . . . .
H18 H 0.810438 -0.464537 1.151622 0.079 Uiso 1 1 calc R U . . .
C17 C 0.7263(2) -0.4714(5) 1.0299(5) 0.0550(11) Uani 1 1 d . . . . .
C18 C 0.8572(2) -0.3227(6) 0.8713(6) 0.0644(12) Uani 1 1 d . . . . .
H6 H 0.850658 -0.231285 0.928162 0.077 Uiso 1 1 calc R U . . .
C19 C 0.9166(2) -0.3571(6) 0.8297(7) 0.0731(14) Uani 1 1 d . . . . .
H11 H 0.949063 -0.289554 0.858888 0.088 Uiso 1 1 calc R U . . .

loop_
_atom_site_aniso_label
_atom_site_aniso_U_11
_atom_site_aniso_U_22
_atom_site_aniso_U_33
_atom_site_aniso_U_23
_atom_site_aniso_U_13
_atom_site_aniso_U_12
O1 0.052(2) 0.084(3) 0.149(4) -0.010(3) 0.014(2) -0.0016(18)
O1D 0.097(3) 0.119(4) 0.088(3) 0.006(3) 0.008(2) -0.044(3)
N2 0.0502(19) 0.075(3) 0.056(2) 0.0021(18) 0.0098(16) 0.0006(18)
C1 0.061(3) 0.125(5) 0.073(3) -0.005(3) 0.000(3) 0.001(3)
C2 0.056(3) 0.120(5) 0.078(3) 0.016(3) 0.006(2) 0.018(3)
C3 0.064(3) 0.066(3) 0.058(3) 0.008(2) 0.010(2) 0.012(2)
C4 0.058(3) 0.074(3) 0.059(3) 0.015(2) 0.013(2) 0.005(2)
C5 0.060(3) 0.058(3) 0.060(3) 0.002(2) 0.014(2) -0.002(2)
C6 0.055(2) 0.059(3) 0.057(2) 0.004(2) 0.0091(19) -0.002(2)
C7 0.049(2) 0.061(3) 0.083(3) -0.002(2) 0.008(2) -0.003(2)
C8 0.060(3) 0.066(3) 0.089(4) -0.008(3) 0.007(2) 0.000(2)
C9 0.052(3) 0.068(3) 0.087(3) 0.006(3) 0.010(2) -0.001(2)
C10 0.054(3) 0.105(5) 0.138(6) -0.006(4) 0.016(3) -0.012(3)
C11 0.068(3) 0.083(4) 0.063(3) -0.004(3) 0.015(2) -0.006(3)
C12 0.061(3) 0.054(2) 0.047(2) -0.0043(18) 0.0123(19) 0.0036(19)
C13 0.071(3) 0.071(3) 0.057(3) -0.001(2) 0.019(2) -0.006(2)
C14 0.095(4) 0.067(3) 0.047(2) 0.003(2) 0.014(2) 0.002(3)
C15 0.094(4) 0.074(3) 0.050(3) 0.003(2) -0.001(2) 0.007(3)
C16 0.071(3) 0.069(3) 0.058(3) -0.005(2) 0.006(2) 0.001(2)
C17 0.059(2) 0.055(2) 0.052(2) -0.0024(19) 0.0080(19) 0.0013(19)
C18 0.061(3) 0.062(3) 0.070(3) -0.003(2) 0.007(2) -0.010(2)
C19 0.055(3) 0.068(3) 0.097(4) -0.003(3) 0.008(3) -0.011(2)

loop_
_atom_type_symbol
_atom_type_description
_atom_type_scat_dispersion_real
_atom_type_scat_dispersion_imag
_atom_type_scat_source
C C 0.0181 0.0091 'International Tables Vol C Tables 4.2.6.8 and 6.1.1.4'
H H 0.0000 0.0000 'International Tables Vol C Tables 4.2.6.8 and 6.1.1.4'
N N 0.0311 0.0180 'International Tables Vol C Tables 4.2.6.8 and 6.1.1.4'
O O 0.0492 0.0322 'International Tables Vol C Tables 4.2.6.8 and 6.1.1.4'

loop_
_geom_angle_atom_site_label_1
_geom_angle_atom_site_label_2
_geom_angle_atom_site_label_3
_geom_angle
_geom_angle_site_symmetry_1
_geom_angle_site_symmetry_3
_geom_angle_publ_flag
C9 O1 C10 117.6(5) . . ?
C11 N2 C12 127.7(4) . . ?
C11 N2 C3 113.2(4) . . ?
C12 N2 C3 119.0(4) . . ?
C2 C1 C11 105.6(4) . . ?
C2 C1 H1 110.6 . . ?
C11 C1 H1 110.6 . . ?
C2 C1 H16 110.6 . . ?
C11 C1 H16 110.6 . . ?
H1 C1 H16 108.8 . . ?
C1 C2 C3 106.0(4) . . ?
C1 C2 H14 110.5 . . ?
C3 C2 H14 110.5 . . ?
C1 C2 H15 110.5 . . ?
C3 C2 H15 110.5 . . ?
H14 C2 H15 108.7 . . ?
N2 C3 C4 108.8(4) . . ?
N2 C3 C2 103.2(4) . . ?
C4 C3 C2 114.8(4) . . ?
N2 C3 H17 109.9 . . ?
C4 C3 H17 109.9 . . ?
C2 C3 H17 109.9 . . ?
C3 C4 C5 111.7(4) . . ?
C3 C4 H12 109.3 . . ?
C5 C4 H12 109.3 . . ?
C3 C4 H13 109.3 . . ?
C5 C4 H13 109.3 . . ?
H12 C4 H13 107.9 . . ?
C6 C5 C4 112.2(4) . . ?
C6 C5 C17 113.4(4) . . ?
C4 C5 C17 110.3(4) . . ?
C6 C5 H5 106.8 . . ?
C4 C5 H5 106.8 . . ?
C17 C5 H5 106.8 . . ?
C7 C6 C18 117.7(4) . . ?
C7 C6 C5 121.2(4) . . ?
C18 C6 C5 121.1(4) . . ?
C6 C7 C8 121.6(4) . . ?
C6 C7 H8 119.2 . . ?
C8 C7 H8 119.2 . . ?
C7 C8 C9 119.7(5) . . ?
C7 C8 H7 120.2 . . ?
C9 C8 H7 120.2 . . ?
C19 C9 O1 125.3(5) . . ?
C19 C9 C8 120.1(5) . . ?
O1 C9 C8 114.6(5) . . ?
O1 C10 H2 109.5 . . ?
O1 C10 H9 109.5 . . ?
H2 C10 H9 109.5 . . ?
O1 C10 H10 109.5 . . ?
H2 C10 H10 109.5 . . ?
H9 C10 H10 109.5 . . ?
O1D C11 N2 125.2(5) . . ?
O1D C11 C1 126.4(5) . . ?
N2 C11 C1 108.4(5) . . ?
C17 C12 C13 119.9(4) . . ?
C17 C12 N2 119.7(4) . . ?
C13 C12 N2 120.4(4) . . ?
C14 C13 C12 119.6(4) . . ?
C14 C13 H19 120.2 . . ?
C12 C13 H19 120.2 . . ?
C15 C14 C13 120.8(4) . . ?
C15 C14 H3 119.6 . . ?
C13 C14 H3 119.6 . . ?
C16 C15 C14 119.5(5) . . ?
C16 C15 H4 120.3 . . ?
C14 C15 H4 120.3 . . ?
C15 C16 C17 121.7(5) . . ?
C15 C16 H18 119.2 . . ?
C17 C16 H18 119.2 . . ?
C16 C17 C12 118.6(4) . . ?
C16 C17 C5 119.4(4) . . ?
C12 C17 C5 121.9(4) . . ?
C6 C18 C19 121.7(5) . . ?
C6 C18 H6 119.1 . . ?
C19 C18 H6 119.1 . . ?
C9 C19 C18 119.2(4) . . ?
C9 C19 H11 120.4 . . ?
C18 C19 H11 120.4 . . ?

loop_
_geom_bond_atom_site_label_1
_geom_bond_atom_site_label_2
_geom_bond_distance
_geom_bond_site_symmetry_2
_geom_bond_publ_flag
O1 C9 1.369(6) . ?
O1 C10 1.421(7) . ?
O1D C11 1.217(6) . ?
N2 C11 1.361(6) . ?
N2 C12 1.421(6) . ?
N2 C3 1.476(6) . ?
C1 C2 1.495(8) . ?
C1 C11 1.497(8) . ?
C1 H1 0.9700 . ?
C1 H16 0.9700 . ?
C2 C3 1.532(7) . ?
C2 H14 0.9700 . ?
C2 H15 0.9700 . ?
C3 C4 1.506(6) . ?
C3 H17 0.9800 . ?
C4 C5 1.523(6) . ?
C4 H12 0.9700 . ?
C4 H13 0.9700 . ?
C5 C6 1.518(6) . ?
C5 C17 1.543(6) . ?
C5 H5 0.9800 . ?
C6 C7 1.384(7) . ?
C6 C18 1.381(6) . ?
C7 C8 1.382(6) . ?
C7 H8 0.9300 . ?
C8 C9 1.391(7) . ?
C8 H7 0.9300 . ?
C9 C19 1.369(7) . ?
C10 H2 0.9600 . ?
C10 H9 0.9600 . ?
C10 H10 0.9600 . ?
C12 C17 1.395(6) . ?
C12 C13 1.404(6) . ?
C13 C14 1.375(7) . ?
C13 H19 0.9300 . ?
C14 C15 1.375(7) . ?
C14 H3 0.9300 . ?
C15 C16 1.376(7) . ?
C15 H4 0.9300 . ?
C16 C17 1.381(6) . ?
C16 H18 0.9300 . ?
C18 C19 1.401(7) . ?
C18 H6 0.9300 . ?
C19 H11 0.9300 . ?

loop_
_geom_torsion_atom_site_label_1
_geom_torsion_atom_site_label_2
_geom_torsion_atom_site_label_3
_geom_torsion_atom_site_label_4
_geom_torsion
_geom_torsion_site_symmetry_1
_geom_torsion_site_symmetry_2
_geom_torsion_site_symmetry_3
_geom_torsion_site_symmetry_4
_geom_torsion_publ_flag
C11 C1 C2 C3 -19.2(7) . . . . ?
C11 N2 C3 C4 -130.5(5) . . . . ?
C12 N2 C3 C4 45.8(5) . . . . ?
C11 N2 C3 C2 -8.2(5) . . . . ?
C12 N2 C3 C2 168.1(4) . . . . ?
C1 C2 C3 N2 16.8(6) . . . . ?
C1 C2 C3 C4 135.0(5) . . . . ?
N2 C3 C4 C5 -61.0(5) . . . . ?
C2 C3 C4 C5 -176.0(4) . . . . ?
C3 C4 C5 C6 174.8(4) . . . . ?
C3 C4 C5 C17 47.3(5) . . . . ?
C4 C5 C6 C7 -47.7(6) . . . . ?
C17 C5 C6 C7 78.1(6) . . . . ?
C4 C5 C6 C18 133.1(5) . . . . ?
C17 C5 C6 C18 -101.0(5) . . . . ?
C18 C6 C7 C8 -0.8(7) . . . . ?
C5 C6 C7 C8 -179.9(5) . . . . ?
C6 C7 C8 C9 0.3(8) . . . . ?
C10 O1 C9 C19 -2.5(9) . . . . ?
C10 O1 C9 C8 178.2(5) . . . . ?
C7 C8 C9 C19 0.5(8) . . . . ?
C7 C8 C9 O1 179.8(5) . . . . ?
C12 N2 C11 O1D 0.3(9) . . . . ?
C3 N2 C11 O1D 176.3(5) . . . . ?
C12 N2 C11 C1 -179.8(4) . . . . ?
C3 N2 C11 C1 -3.8(6) . . . . ?
C2 C1 C11 O1D -165.5(6) . . . . ?
C2 C1 C11 N2 14.6(7) . . . . ?
C11 N2 C12 C17 158.3(5) . . . . ?
C3 N2 C12 C17 -17.4(6) . . . . ?
C11 N2 C12 C13 -21.3(7) . . . . ?
C3 N2 C12 C13 162.9(4) . . . . ?
C17 C12 C13 C14 1.1(7) . . . . ?
N2 C12 C13 C14 -179.2(4) . . . . ?
C12 C13 C14 C15 -0.6(8) . . . . ?
C13 C14 C15 C16 -0.2(8) . . . . ?
C14 C15 C16 C17 0.6(8) . . . . ?
C15 C16 C17 C12 -0.1(7) . . . . ?
C15 C16 C17 C5 176.4(5) . . . . ?
C13 C12 C17 C16 -0.7(7) . . . . ?
N2 C12 C17 C16 179.6(4) . . . . ?
C13 C12 C17 C5 -177.1(4) . . . . ?
N2 C12 C17 C5 3.2(6) . . . . ?
C6 C5 C17 C16 38.3(6) . . . . ?
C4 C5 C17 C16 165.1(4) . . . . ?
C6 C5 C17 C12 -145.4(4) . . . . ?
C4 C5 C17 C12 -18.5(6) . . . . ?
C7 C6 C18 C19 0.6(7) . . . . ?
C5 C6 C18 C19 179.7(4) . . . . ?
O1 C9 C19 C18 -179.9(5) . . . . ?
C8 C9 C19 C18 -0.6(8) . . . . ?
C6 C18 C19 C9 0.1(8) . . . . ?
